data_7161184
loop_
_publ_author_name
'Zhu, Yaping'
'Yu, Xinyan'
'Chen, Qinghua'
'Wang, Yong'
'Zhang, Liang'
'Zhao, He'
'Zhou, Changjian'
'Dai, Yong'

_publ_section_title
;
 Oxidative trifunctionalization of indoles with 2-aminobenzyl alcohols:
 access to iodo-indoloquinoline scaffolds
;
_journal_name_full 'Organic &amp; Biomolecular Chemistry'
_journal_paper_doi 10.1039/D6OB00682E
_journal_year 2026
_chemical_formula_sum 'C32 H19 Cl F2 I2 N4'
_chemical_formula_weight 786.76
_space_group_crystal_system monoclinic
_space_group_IT_number 14
_space_group_name_Hall '-P 2yn'
_space_group_name_H-M_alt 'P 1 21/n 1'
_atom_sites_solution_hydrogens geom
_audit_creation_method SHELXL-2014/7
_audit_update_record
;
2024-10-22 deposited with the CCDC.	2026-05-28 downloaded from the CCDC.
;
_cell_angle_alpha 90
_cell_angle_beta 97.751(18)
_cell_angle_gamma 90
_cell_formula_units_Z 2
_cell_length_a 4.770(5)
_cell_length_b 21.58(2)
_cell_length_c 13.886(14)
_cell_measurement_reflns_used 1110
_cell_measurement_temperature 296(2)
_cell_measurement_theta_max 20.83
_cell_measurement_theta_min 2.40
_cell_volume 1416(2)
_computing_structure_refinement 'SHELXL-2014/7 (Sheldrick, 2014)'
_diffrn_ambient_temperature 296(2)
_diffrn_measured_fraction_theta_full 0.968
_diffrn_measured_fraction_theta_max 0.968
_diffrn_measurement_device_type CCD
_diffrn_radiation_type MoK\a
_diffrn_radiation_wavelength 0.71073
_diffrn_reflns_av_R_equivalents 0.1053
_diffrn_reflns_av_unetI/netI 0.1302
_diffrn_reflns_Laue_measured_fraction_full 0.968
_diffrn_reflns_Laue_measured_fraction_max 0.968
_diffrn_reflns_limit_h_max 5
_diffrn_reflns_limit_h_min -5
_diffrn_reflns_limit_k_max 25
_diffrn_reflns_limit_k_min -25
_diffrn_reflns_limit_l_max 15
_diffrn_reflns_limit_l_min -16
_diffrn_reflns_number 5264
_diffrn_reflns_point_group_measured_fraction_full 0.968
_diffrn_reflns_point_group_measured_fraction_max 0.968
_diffrn_reflns_theta_full 24.997
_diffrn_reflns_theta_max 24.997
_diffrn_reflns_theta_min 1.755
_exptl_absorpt_coefficient_mu 2.358
_exptl_absorpt_correction_type multi-scan
_exptl_absorpt_process_details sadabs
_exptl_crystal_colour colorless
_exptl_crystal_density_diffrn 1.845
_exptl_crystal_description block
_exptl_crystal_F_000 760
_exptl_crystal_size_max 0.220
_exptl_crystal_size_mid 0.200
_exptl_crystal_size_min 0.180
_exptl_transmission_factor_max 0.864
_exptl_transmission_factor_min 0.864
_refine_diff_density_max 1.254
_refine_diff_density_min -1.181
_refine_diff_density_rms 0.274
_refine_ls_extinction_method none
_refine_ls_goodness_of_fit_ref 1.075
_refine_ls_hydrogen_treatment constr
_refine_ls_matrix_type full
_refine_ls_number_parameters 190
_refine_ls_number_reflns 2425
_refine_ls_number_restraints 0
_refine_ls_restrained_S_all 1.075
_refine_ls_R_factor_all 0.1473
_refine_ls_R_factor_gt 0.1034
_refine_ls_shift/su_max 0.001
_refine_ls_shift/su_mean 0.000
_refine_ls_structure_factor_coef Fsqd
_refine_ls_weighting_details 'w=1/[\s^2^(Fo^2^)+(0.1698P)^2^+5.9124P] where P=(Fo^2^+2Fc^2^)/3'
_refine_ls_weighting_scheme calc
_refine_ls_wR_factor_gt 0.2795
_refine_ls_wR_factor_ref 0.3078
_reflns_Friedel_coverage 0.000
_reflns_number_gt 1622
_reflns_number_total 2425
_reflns_threshold_expression 'I > 2\s(I)'
_cod_data_source_file d6ob00682e2.cif
_cod_data_source_block 1
_cod_original_sg_symbol_H-M 'P 21/n'
_cod_database_code 7161184
_shelx_shelxl_version_number 2014/7
_shelx_space_group_comment
;
The symmetry employed for this shelxl refinement is uniquely defined
by the following loop, which should always be used as a source of
symmetry information in preference to the above space-group names.
They are only intended as comments.
;
_shelx_estimated_absorpt_t_min 0.625
_shelx_estimated_absorpt_t_max 0.676

loop_
_space_group_symop_operation_xyz
'x, y, z'
'-x+1/2, y+1/2, -z+1/2'
'-x, -y, -z'
'x-1/2, -y-1/2, z-1/2'

loop_
_atom_site_label
_atom_site_type_symbol
_atom_site_fract_x
_atom_site_fract_y
_atom_site_fract_z
_atom_site_U_iso_or_equiv
_atom_site_adp_type
_atom_site_occupancy
_atom_site_site_symmetry_order
_atom_site_calc_flag
_atom_site_refinement_flags_posn
_atom_site_refinement_flags_adp
_atom_site_refinement_flags_occupancy
_atom_site_disorder_assembly
_atom_site_disorder_group
I1 I -0.1602(3) 1.00781(5) 0.85552(8) 0.0750(6) Uani 1 1 d . . . . .
N1 N 0.116(2) 0.8640(4) 0.4906(7) 0.037(2) Uani 1 1 d . . . . .
N2 N 0.458(2) 0.7820(4) 0.4824(7) 0.040(2) Uani 1 1 d . . . . .
C1 C 0.027(2) 0.8986(5) 0.5631(8) 0.035(3) Uani 1 1 d . . . . .
C2 C -0.185(3) 0.9452(5) 0.5550(9) 0.042(3) Uani 1 1 d . . . . .
H2B H -0.2855 0.9557 0.4951 0.051 Uiso 1 1 calc R U . . .
C3 C -0.238(3) 0.9749(6) 0.6415(10) 0.046(3) Uani 1 1 d . . . . .
H3A H -0.3814 1.0042 0.6396 0.055 Uiso 1 1 calc R U . . .
C4 C -0.074(3) 0.9601(5) 0.7306(9) 0.040(3) Uani 1 1 d . . . . .
C5 C 0.134(3) 0.9150(5) 0.7380(9) 0.035(3) Uani 1 1 d . . . . .
H5A H 0.2376 0.9058 0.7979 0.042 Uiso 1 1 calc R U . . .
C6 C 0.186(2) 0.8835(5) 0.6553(8) 0.030(2) Uani 1 1 d . . . . .
C7 C 0.377(2) 0.8347(5) 0.6337(8) 0.030(2) Uani 1 1 d . . . . .
C8 C 0.581(2) 0.7994(5) 0.6901(8) 0.030(2) Uani 1 1 d . . . . .
H8A H 0.6205 0.8053 0.7568 0.036 Uiso 1 1 calc R U . . .
C9 C 0.728(2) 0.7530(5) 0.6410(8) 0.031(2) Uani 1 1 d . . . . .
C10 C 0.939(3) 0.7137(5) 0.6946(9) 0.040(3) Uani 1 1 d . . . . .
H10A H 0.9852 0.7181 0.7615 0.048 Uiso 1 1 calc R U . . .
C11 C 1.070(3) 0.6698(6) 0.6449(10) 0.047(3) Uani 1 1 d . . . . .
H11A H 1.2044 0.6440 0.6789 0.057 Uiso 1 1 calc R U . . .
C12 C 1.005(3) 0.6632(5) 0.5455(11) 0.046(3) Uani 1 1 d . . . . .
H12 H 1.0974 0.6334 0.5130 0.056 Uiso 0.5 1 calc R U P A 1
Cl1 Cl 1.141(3) 0.6096(4) 0.4763(8) 0.099(3) Uani 0.5 1 d . . P B 2
C13 C 0.806(3) 0.7001(5) 0.4955(10) 0.050(4) Uani 1 1 d . . . . .
C14 C 0.655(2) 0.7456(4) 0.5399(9) 0.031(3) Uani 1 1 d . . . . .
C15 C 0.329(2) 0.8230(5) 0.5319(9) 0.033(3) Uani 1 1 d . . . . .
C16 C -0.011(3) 0.8611(7) 0.3857(10) 0.056(4) Uani 1 1 d . . . . .
H16A H 0.0955 0.8328 0.3516 0.084 Uiso 1 1 calc R U . . .
H16B H -0.2036 0.8472 0.3811 0.084 Uiso 1 1 calc R U . . .
H16C H -0.0065 0.9016 0.3573 0.084 Uiso 1 1 calc R U . . .
F1 F 0.755(2) 0.6938(4) 0.3967(7) 0.074(3) Uani 1 1 d . . . . .

loop_
_atom_site_aniso_label
_atom_site_aniso_U_11
_atom_site_aniso_U_22
_atom_site_aniso_U_33
_atom_site_aniso_U_23
_atom_site_aniso_U_13
_atom_site_aniso_U_12
I1 0.0879(10) 0.0641(8) 0.0742(9) -0.0264(5) 0.0147(7) 0.0169(6)
N1 0.041(6) 0.035(5) 0.033(5) 0.003(4) -0.003(4) -0.006(4)
N2 0.048(7) 0.027(5) 0.049(6) 0.002(4) 0.016(5) -0.014(4)
C1 0.038(7) 0.033(6) 0.032(6) 0.011(5) -0.001(5) -0.006(5)
C2 0.050(8) 0.030(6) 0.048(7) 0.008(5) 0.009(6) -0.013(5)
C3 0.039(7) 0.038(6) 0.060(9) 0.011(6) 0.001(6) 0.004(5)
C4 0.046(8) 0.031(6) 0.042(7) 0.000(5) -0.002(6) 0.006(5)
C5 0.040(7) 0.021(5) 0.045(7) 0.002(5) 0.003(5) -0.010(5)
C6 0.029(6) 0.029(5) 0.033(6) 0.005(4) 0.003(5) -0.010(5)
C7 0.027(6) 0.028(5) 0.035(6) 0.005(4) 0.003(5) -0.013(4)
C8 0.030(6) 0.032(6) 0.027(6) 0.001(4) 0.000(5) -0.013(4)
C9 0.023(6) 0.030(5) 0.039(6) 0.006(4) 0.007(5) -0.010(4)
C10 0.048(8) 0.021(5) 0.050(7) 0.005(5) 0.007(6) -0.001(5)
C11 0.050(8) 0.033(6) 0.060(9) 0.013(5) 0.012(7) -0.001(5)
C12 0.047(8) 0.024(6) 0.071(10) 0.001(5) 0.018(7) -0.007(5)
Cl1 0.139(10) 0.054(5) 0.102(7) -0.003(5) 0.009(7) 0.018(6)
C13 0.070(10) 0.028(6) 0.056(9) -0.007(5) 0.026(7) -0.017(6)
C14 0.025(6) 0.021(5) 0.047(7) -0.002(4) 0.003(5) -0.008(4)
C15 0.033(7) 0.019(5) 0.048(7) -0.002(4) 0.011(5) -0.004(4)
C16 0.054(9) 0.068(9) 0.044(8) -0.007(7) 0.000(7) -0.021(7)
F1 0.104(8) 0.058(5) 0.060(5) -0.011(4) 0.014(5) 0.018(5)

loop_
_atom_type_symbol
_atom_type_description
_atom_type_scat_dispersion_real
_atom_type_scat_dispersion_imag
_atom_type_scat_source
C C 0.0033 0.0016 'International Tables Vol C Tables 4.2.6.8 and 6.1.1.4'
H H 0.0000 0.0000 'International Tables Vol C Tables 4.2.6.8 and 6.1.1.4'
N N 0.0061 0.0033 'International Tables Vol C Tables 4.2.6.8 and 6.1.1.4'
F F 0.0171 0.0103 'International Tables Vol C Tables 4.2.6.8 and 6.1.1.4'
I I -0.4742 1.8119 'International Tables Vol C Tables 4.2.6.8 and 6.1.1.4'
Cl Cl 0.1484 0.1585 'International Tables Vol C Tables 4.2.6.8 and 6.1.1.4'

loop_
_geom_angle_atom_site_label_1
_geom_angle_atom_site_label_2
_geom_angle_atom_site_label_3
_geom_angle
_geom_angle_site_symmetry_1
_geom_angle_site_symmetry_3
_geom_angle_publ_flag
C1 N1 C15 108.7(9) . . ?
C1 N1 C16 127.8(11) . . ?
C15 N1 C16 122.9(10) . . ?
C15 N2 C14 113.8(10) . . ?
N1 C1 C2 128.1(11) . . ?
N1 C1 C6 110.8(10) . . ?
C2 C1 C6 121.1(11) . . ?
C1 C2 C3 117.4(12) . . ?
C4 C3 C2 120.1(12) . . ?
C5 C4 C3 122.2(12) . . ?
C5 C4 I1 120.1(9) . . ?
C3 C4 I1 117.7(9) . . ?
C6 C5 C4 119.4(11) . . ?
C5 C6 C1 119.7(11) . . ?
C5 C6 C7 135.7(11) . . ?
C1 C6 C7 104.6(9) . . ?
C8 C7 C15 117.9(10) . . ?
C8 C7 C6 133.8(10) . . ?
C15 C7 C6 108.3(10) . . ?
C7 C8 C9 117.5(10) . . ?
C14 C9 C10 120.7(10) . . ?
C14 C9 C8 118.4(10) . . ?
C10 C9 C8 120.9(10) . . ?
C11 C10 C9 118.6(12) . . ?
C10 C11 C12 121.3(12) . . ?
C13 C12 C11 119.9(12) . . ?
C13 C12 Cl1 114.0(12) . . ?
C11 C12 Cl1 126.1(12) . . ?
C12 C13 F1 118.3(12) . . ?
C12 C13 C14 123.3(13) . . ?
F1 C13 C14 118.4(12) . . ?
N2 C14 C9 124.6(10) . . ?
N2 C14 C13 119.2(11) . . ?
C9 C14 C13 116.1(11) . . ?
N2 C15 N1 124.7(11) . . ?
N2 C15 C7 127.7(11) . . ?
N1 C15 C7 107.6(9) . . ?

loop_
_geom_bond_atom_site_label_1
_geom_bond_atom_site_label_2
_geom_bond_distance
_geom_bond_site_symmetry_2
_geom_bond_publ_flag
I1 C4 2.106(12) . ?
N1 C1 1.365(16) . ?
N1 C15 1.411(15) . ?
N1 C16 1.501(16) . ?
N2 C15 1.322(15) . ?
N2 C14 1.389(16) . ?
C1 C2 1.420(17) . ?
C1 C6 1.435(15) . ?
C2 C3 1.413(18) . ?
C3 C4 1.409(18) . ?
C4 C5 1.382(17) . ?
C5 C6 1.385(16) . ?
C6 C7 1.448(16) . ?
C7 C8 1.391(16) . ?
C7 C15 1.424(16) . ?
C8 C9 1.446(16) . ?
C9 C14 1.409(17) . ?
C9 C10 1.442(16) . ?
C10 C11 1.369(18) . ?
C11 C12 1.380(19) . ?
C12 C13 1.355(19) . ?
C12 Cl1 1.688(17) . ?
C13 F1 1.368(16) . ?
C13 C14 1.410(17) . ?

loop_
_geom_torsion_atom_site_label_1
_geom_torsion_atom_site_label_2
_geom_torsion_atom_site_label_3
_geom_torsion_atom_site_label_4
_geom_torsion
_geom_torsion_site_symmetry_1
_geom_torsion_site_symmetry_2
_geom_torsion_site_symmetry_3
_geom_torsion_site_symmetry_4
_geom_torsion_publ_flag
C15 N1 C1 C2 -179.5(11) . . . . ?
C16 N1 C1 C2 -7.7(19) . . . . ?
C15 N1 C1 C6 2.2(12) . . . . ?
C16 N1 C1 C6 174.0(10) . . . . ?
N1 C1 C2 C3 -179.7(11) . . . . ?
C6 C1 C2 C3 -1.6(16) . . . . ?
C1 C2 C3 C4 3.1(17) . . . . ?
C2 C3 C4 C5 -2.8(19) . . . . ?
C2 C3 C4 I1 178.7(9) . . . . ?
C3 C4 C5 C6 0.8(17) . . . . ?
I1 C4 C5 C6 179.2(8) . . . . ?
C4 C5 C6 C1 0.8(15) . . . . ?
C4 C5 C6 C7 -179.6(11) . . . . ?
N1 C1 C6 C5 178.1(9) . . . . ?
C2 C1 C6 C5 -0.4(15) . . . . ?
N1 C1 C6 C7 -1.7(11) . . . . ?
C2 C1 C6 C7 179.9(10) . . . . ?
C5 C6 C7 C8 2(2) . . . . ?
C1 C6 C7 C8 -178.5(11) . . . . ?
C5 C6 C7 C15 -179.1(11) . . . . ?
C1 C6 C7 C15 0.5(11) . . . . ?
C15 C7 C8 C9 -0.2(14) . . . . ?
C6 C7 C8 C9 178.8(10) . . . . ?
C7 C8 C9 C14 -1.0(14) . . . . ?
C7 C8 C9 C10 -178.9(9) . . . . ?
C14 C9 C10 C11 1.1(16) . . . . ?
C8 C9 C10 C11 179.0(10) . . . . ?
C9 C10 C11 C12 0.6(18) . . . . ?
C10 C11 C12 C13 -0.8(19) . . . . ?
C10 C11 C12 Cl1 -177.7(11) . . . . ?
C11 C12 C13 F1 177.6(11) . . . . ?
Cl1 C12 C13 F1 -5.2(16) . . . . ?
C11 C12 C13 C14 -0.8(19) . . . . ?
Cl1 C12 C13 C14 176.5(10) . . . . ?
C15 N2 C14 C9 -4.0(14) . . . . ?
C15 N2 C14 C13 179.8(10) . . . . ?
C10 C9 C14 N2 -178.8(10) . . . . ?
C8 C9 C14 N2 3.3(15) . . . . ?
C10 C9 C14 C13 -2.5(14) . . . . ?
C8 C9 C14 C13 179.6(9) . . . . ?
C12 C13 C14 N2 178.9(11) . . . . ?
F1 C13 C14 N2 0.5(16) . . . . ?
C12 C13 C14 C9 2.4(17) . . . . ?
F1 C13 C14 C9 -175.9(10) . . . . ?
C14 N2 C15 N1 -178.1(10) . . . . ?
C14 N2 C15 C7 2.7(15) . . . . ?
C1 N1 C15 N2 178.9(10) . . . . ?
C16 N1 C15 N2 6.6(17) . . . . ?
C1 N1 C15 C7 -1.7(12) . . . . ?
C16 N1 C15 C7 -174.1(10) . . . . ?
C8 C7 C15 N2 -0.7(16) . . . . ?
C6 C7 C15 N2 -179.9(10) . . . . ?
C8 C7 C15 N1 180.0(9) . . . . ?
C6 C7 C15 N1 0.7(11) . . . . ?
